data_1508353
loop_
_publ_author_name
'Tietze, Lutz F.'
'Wolfram, Thomas'
'Holstein, Julian J.'
'Dittrich, Birger'

_publ_section_title
;
 First enantioselective total synthesis of (+)-(R)-pinnatolide using an
 asymmetric domino allylation reaction.
;
_journal_issue 16
_journal_name_full 'Organic letters'
_journal_page_first 4035
_journal_page_last 4037
_journal_paper_doi 10.1021/ol301932d
_journal_volume 14
_journal_year 2012
_chemical_absolute_configuration ad
_chemical_formula_moiety 'C29 H30 N2 O9'
_chemical_formula_sum 'C29 H30 N2 O9'
_chemical_formula_weight 550.55
_chemical_name_systematic
; 
 ? 
;
_space_group_IT_number 4
_symmetry_cell_setting monoclinic
_symmetry_space_group_name_Hall 'P 2yb'
_symmetry_space_group_name_H-M 'P 1 21 1'
_atom_sites_solution_hydrogens geom
_atom_sites_solution_primary direct
_atom_sites_solution_secondary difmap
_audit_creation_method SHELXL-97
_cell_angle_alpha 90.00
_cell_angle_beta 111.5610(10)
_cell_angle_gamma 90.00
_cell_formula_units_Z 2
_cell_length_a 6.8209(2)
_cell_length_b 27.0063(8)
_cell_length_c 7.7986(2)
_cell_measurement_temperature 100(2)
_cell_volume 1336.04(7)
_computing_cell_refinement 'Apex2 (Bruker AXS, 2008)'
_computing_data_collection 'Apex2 (Bruker AXS, 2008)'
_computing_molecular_graphics 'shelXle (Huebschle et al, 2011)'
_computing_publication_material 'enCIFer 1.3, CCDC, 2008'
_computing_structure_refinement 'SHELXL-97 (Sheldrick, 2008)'
_computing_structure_solution 'SHELXS-97 (Sheldrick, 2008)'
_diffrn_ambient_temperature 100(2)
_diffrn_measured_fraction_theta_full 0.977
_diffrn_measured_fraction_theta_max 0.977
_diffrn_measurement_device_type 'Bruker SMART 6000'
_diffrn_measurement_method '\w and \f scans'
_diffrn_radiation_monochromator 'INCOATEC multilayer optics'
_diffrn_radiation_source 'rotating anode'
_diffrn_radiation_type CuK\a
_diffrn_radiation_wavelength 1.54178
_diffrn_reflns_av_R_equivalents 0.0345
_diffrn_reflns_av_sigmaI/netI 0.0188
_diffrn_reflns_limit_h_max 8
_diffrn_reflns_limit_h_min -8
_diffrn_reflns_limit_k_max 33
_diffrn_reflns_limit_k_min -33
_diffrn_reflns_limit_l_max 7
_diffrn_reflns_limit_l_min -9
_diffrn_reflns_number 42964
_diffrn_reflns_theta_full 73.68
_diffrn_reflns_theta_max 73.68
_diffrn_reflns_theta_min 3.27
_diffrn_standards_decay_% 0
_diffrn_standards_interval_count 0
_diffrn_standards_interval_time 0
_diffrn_standards_number 0
_exptl_absorpt_coefficient_mu 0.855
_exptl_absorpt_correction_T_max 0.7537
_exptl_absorpt_correction_T_min 0.6695
_exptl_absorpt_correction_type multi-scan
_exptl_absorpt_process_details
; 
SADABS version 2008/2, multi-scan. (G. M. Sheldrick, 2008)
;
_exptl_crystal_colour colorless
_exptl_crystal_density_diffrn 1.369
_exptl_crystal_density_method 'not measured'
_exptl_crystal_description block
_exptl_crystal_F_000 580
_exptl_crystal_size_max 0.18
_exptl_crystal_size_mid 0.09
_exptl_crystal_size_min 0.07
_refine_diff_density_max 0.348
_refine_diff_density_min -0.290
_refine_diff_density_rms 0.057
_refine_ls_abs_structure_details
;
Flack H D (1983), Acta Cryst. A39, 876-881 
Hooft W W, Straver L H, Spek A L, (2008), J. Appl Cryst. 41 , 96-103
Hooft W W, Straver L H, Spek A L, (2010), J. Appl Cryst. 43 , 665 -668
Parsons S, Wagner T, Presly O, Wood P A, Cooper R I (2012), 
J. Appl Cryst. 45, 417-429
;
_refine_ls_abs_structure_Flack 0.11(17)
_refine_ls_extinction_method none
_refine_ls_goodness_of_fit_ref 1.142
_refine_ls_hydrogen_treatment constr
_refine_ls_matrix_type full
_refine_ls_number_parameters 404
_refine_ls_number_reflns 5177
_refine_ls_number_restraints 112
_refine_ls_restrained_S_all 1.131
_refine_ls_R_factor_all 0.0377
_refine_ls_R_factor_gt 0.0364
_refine_ls_shift/su_max 0.001
_refine_ls_shift/su_mean 0.000
_refine_ls_structure_factor_coef Fsqd
_refine_ls_weighting_details 'calc w=1/[\s^2^(Fo^2^)+(0.0397P)^2^+0.7483P] where P=(Fo^2^+2Fc^2^)/3'
_refine_ls_weighting_scheme calc
_refine_ls_wR_factor_gt 0.0993
_refine_ls_wR_factor_ref 0.1076
_reflns_number_gt 5109
_reflns_number_total 5177
_reflns_threshold_expression >2sigma(I)
_cod_data_source_file ol301932d_si_002.cif
_cod_data_source_block tw112
_cod_original_sg_symbol_H-M P21
_cod_database_code 1508353
_computing_refinement_gui 'shelXle (Huebschle et al, 2011)'
_refine_ls_abs_structure_hooft -0.01(3)
_refine_ls_abs_structure_parsons -0.02(3)

loop_
_symmetry_equiv_pos_as_xyz
'x, y, z'
'-x, y+1/2, -z'

loop_
_atom_site_label
_atom_site_type_symbol
_atom_site_fract_x
_atom_site_fract_y
_atom_site_fract_z
_atom_site_U_iso_or_equiv
_atom_site_adp_type
_atom_site_occupancy
_atom_site_symmetry_multiplicity
_atom_site_calc_flag
_atom_site_refinement_flags
_atom_site_disorder_assembly
_atom_site_disorder_group
O1 O 0.2527(2) 0.98903(5) -0.2024(2) 0.0240(3) Uani 1 1 d U . .
C1 C 0.2578(3) 0.94067(8) -0.1183(3) 0.0248(4) Uani 1 1 d U . .
H1A H 0.3301 0.9431 0.0171 0.030 Uiso 1 1 calc R . .
H1B H 0.3366 0.9169 -0.1654 0.030 Uiso 1 1 calc R . .
O2 O 0.6066(2) 0.98930(6) -0.0778(2) 0.0317(3) Uani 1 1 d U . .
C2 C 0.0342(3) 0.92275(8) -0.1648(3) 0.0233(4) Uani 1 1 d U . .
H2A H -0.0354 0.9199 -0.3004 0.028 Uiso 1 1 calc R . .
H2B H -0.0445 0.9475 -0.1220 0.028 Uiso 1 1 calc R . .
C3 C 0.0243(3) 0.87262(8) -0.0766(3) 0.0231(4) Uani 1 1 d U B .
O3 O -0.1122(4) 1.11791(10) -0.6239(4) 0.0914(11) Uani 1 1 d U . .
N5 N 0.8077(4) 1.15602(11) -0.2760(5) 0.0670(9) Uani 1 1 d U . .
O5 O 0.7958(4) 1.19537(12) -0.3562(6) 0.1103(14) Uani 1 1 d U . .
O4 O 0.0583(3) 1.17631(7) -0.6960(3) 0.0510(5) Uani 1 1 d U . .
C4 C 0.1674(4) 0.83487(8) -0.1189(3) 0.0319(5) Uani 1 1 d DU . .
H4A H 0.3171 0.8441 -0.0546 0.038 Uiso 1 1 calc R A 1
H4B H 0.1372 0.8339 -0.2530 0.038 Uiso 1 1 calc R A 1
N6 N 0.0497(4) 1.14000(8) -0.6067(3) 0.0465(6) Uani 1 1 d U . .
O6 O 0.9715(3) 1.13746(10) -0.1694(5) 0.0816(9) Uani 1 1 d U . .
C7 C -0.0115(3) 0.89864(7) 0.2156(3) 0.0241(4) Uani 1 1 d U B .
H7 H -0.1182 0.9214 0.1292 0.029 Uiso 1 1 calc R . .
O7 O 0.1173(2) 0.87819(5) 0.12417(19) 0.0233(3) Uani 1 1 d U . .
C8 C 0.1331(4) 0.92837(8) 0.3812(3) 0.0287(5) Uani 1 1 d U . .
H8A H 0.0478 0.9411 0.4505 0.034 Uiso 1 1 calc R B .
H8B H 0.2402 0.9056 0.4640 0.034 Uiso 1 1 calc R . .
C9 C -0.2042(3) 0.85511(8) -0.1427(3) 0.0308(5) Uani 1 1 d U . .
H9A H -0.2930 0.8817 -0.1255 0.046 Uiso 1 1 calc R B .
H9B H -0.2143 0.8260 -0.0714 0.046 Uiso 1 1 calc R . .
H9C H -0.2519 0.8464 -0.2737 0.046 Uiso 1 1 calc R . .
C10 C 0.4430(3) 1.00887(8) -0.1687(3) 0.0248(4) Uani 1 1 d U . .
C12 C 0.6171(4) 1.08414(9) -0.2229(4) 0.0333(5) Uani 1 1 d U . .
H12 H 0.7470 1.0715 -0.1395 0.040 Uiso 1 1 calc R . .
C13 C 0.6107(4) 1.12848(9) -0.3115(4) 0.0362(5) Uani 1 1 d U . .
C14 C 0.4274(4) 1.14795(8) -0.4382(3) 0.0316(5) Uani 1 1 d U . .
H14 H 0.4264 1.1782 -0.5009 0.038 Uiso 1 1 calc R . .
C15 C 0.2466(4) 1.12114(8) -0.4682(3) 0.0308(5) Uani 1 1 d U . .
C16 C 0.2427(3) 1.07703(8) -0.3809(3) 0.0284(5) Uani 1 1 d U . .
H16 H 0.1138 1.0599 -0.4049 0.034 Uiso 1 1 calc R . .
C20 C -0.1237(3) 0.85878(7) 0.2797(3) 0.0227(4) Uani 1 1 d U . .
C21 C -0.0255(4) 0.81397(9) 0.3507(4) 0.0327(5) Uani 1 1 d U B .
H21 H 0.1138 0.8079 0.3561 0.039 Uiso 1 1 calc R . .
C22 C -0.1282(4) 0.77825(9) 0.4133(4) 0.0357(5) Uani 1 1 d U . .
H22 H -0.0604 0.7476 0.4585 0.043 Uiso 1 1 calc R B .
C23 C -0.3296(4) 0.78694(9) 0.4102(4) 0.0336(5) Uani 1 1 d U B .
H23 H -0.4001 0.7625 0.4539 0.040 Uiso 1 1 calc R . .
C24 C -0.4272(3) 0.83166(9) 0.3428(3) 0.0326(5) Uani 1 1 d U . .
H24 H -0.5653 0.8379 0.3402 0.039 Uiso 1 1 calc R B .
C25 C -0.3247(3) 0.86707(8) 0.2793(3) 0.0263(4) Uani 1 1 d U B .
H25 H -0.3929 0.8977 0.2345 0.032 Uiso 1 1 calc R . .
C30 C 0.2448(4) 0.97119(8) 0.3343(3) 0.0278(4) Uani 1 1 d U B .
C31 C 0.4643(4) 0.97485(9) 0.4109(3) 0.0326(5) Uani 1 1 d U . .
H31 H 0.5434 0.9500 0.4935 0.039 Uiso 1 1 calc R B .
C32 C 0.5684(4) 1.01436(10) 0.3682(4) 0.0373(5) Uani 1 1 d U B .
H32 H 0.7178 1.0163 0.4218 0.045 Uiso 1 1 calc R . .
C33 C 0.4556(4) 1.05099(9) 0.2477(4) 0.0392(6) Uani 1 1 d U . .
H33 H 0.5270 1.0777 0.2168 0.047 Uiso 1 1 calc R B .
C34 C 0.2378(4) 1.04823(9) 0.1731(3) 0.0355(5) Uani 1 1 d U B .
H34 H 0.1593 1.0733 0.0912 0.043 Uiso 1 1 calc R . .
C35 C 0.1333(4) 1.00904(8) 0.2171(3) 0.0301(5) Uani 1 1 d U . .
H35 H -0.0164 1.0080 0.1667 0.036 Uiso 1 1 calc R B .
C11 C 0.4305(3) 1.05816(8) -0.2573(3) 0.0251(4) Uani 1 1 d U . .
C5B C 0.123(3) 0.7828(4) -0.050(3) 0.0345(15) Uani 0.442(6) 1 d PDU B 1
H5C H 0.1097 0.7871 0.0714 0.041 Uiso 0.442(6) 1 calc PR B 1
H5D H -0.0146 0.7705 -0.1371 0.041 Uiso 0.442(6) 1 calc PR B 1
C6B C 0.2898(10) 0.7433(2) -0.0314(10) 0.0318(13) Uani 0.442(6) 1 d PU B 1
O8B O 0.4000(12) 0.7550(3) -0.1388(16) 0.0341(18) Uani 0.442(6) 1 d PU B 1
O9B O 0.3251(8) 0.70714(15) 0.0664(7) 0.0411(13) Uani 0.442(6) 1 d PU B 1
C40B C 0.5645(10) 0.7197(2) -0.1292(9) 0.0430(16) Uani 0.442(6) 1 d PU B 1
H40D H 0.6662 0.7178 -0.0021 0.064 Uiso 0.442(6) 1 calc PR B 1
H40E H 0.6368 0.7305 -0.2105 0.064 Uiso 0.442(6) 1 calc PR B 1
H40F H 0.5016 0.6870 -0.1684 0.064 Uiso 0.442(6) 1 calc PR B 1
C5A C 0.1709(19) 0.7810(3) -0.070(2) 0.0345(15) Uani 0.558(6) 1 d PDU B 2
H5A H 0.0304 0.7663 -0.1372 0.041 Uiso 0.558(6) 1 calc PR B 2
H5B H 0.2014 0.7777 0.0637 0.041 Uiso 0.558(6) 1 calc PR B 2
C6A C 0.3351(12) 0.7531(3) -0.1187(16) 0.0287(19) Uani 0.558(6) 1 d PU B 2
O8A O 0.4128(5) 0.71616(12) 0.0009(5) 0.0326(9) Uani 0.558(6) 1 d PU B 2
O9A O 0.3920(7) 0.76266(14) -0.2446(8) 0.0450(10) Uani 0.558(6) 1 d PU B 2
C40A C 0.5724(8) 0.68789(18) -0.0349(7) 0.0410(12) Uani 0.558(6) 1 d PU B 2
H40A H 0.5143 0.6744 -0.1602 0.061 Uiso 0.558(6) 1 calc PR B 2
H40B H 0.6191 0.6607 0.0540 0.061 Uiso 0.558(6) 1 calc PR B 2
H40C H 0.6926 0.7094 -0.0229 0.061 Uiso 0.558(6) 1 calc PR B 2

loop_
_atom_site_aniso_label
_atom_site_aniso_U_11
_atom_site_aniso_U_22
_atom_site_aniso_U_33
_atom_site_aniso_U_23
_atom_site_aniso_U_13
_atom_site_aniso_U_12
O1 0.0226(7) 0.0241(7) 0.0248(7) 0.0019(6) 0.0079(6) -0.0016(6)
C1 0.0237(10) 0.0249(10) 0.0254(10) 0.0033(8) 0.0086(8) 0.0022(8)
O2 0.0228(7) 0.0331(8) 0.0368(9) 0.0053(7) 0.0079(6) 0.0003(6)
C2 0.0227(9) 0.0243(10) 0.0222(10) 0.0004(7) 0.0075(8) 0.0012(7)
C3 0.0269(9) 0.0229(9) 0.0180(9) -0.0005(7) 0.0067(8) -0.0028(8)
O3 0.0403(12) 0.0597(15) 0.131(2) 0.0517(16) -0.0201(13) -0.0133(11)
N5 0.0386(13) 0.0583(16) 0.103(2) 0.0326(16) 0.0243(14) -0.0119(12)
O5 0.0557(15) 0.086(2) 0.179(3) 0.079(2) 0.0314(18) -0.0175(14)
O4 0.0607(13) 0.0301(9) 0.0500(12) 0.0133(8) 0.0060(9) 0.0022(8)
C4 0.0356(12) 0.0269(11) 0.0293(12) -0.0054(9) 0.0072(9) 0.0030(9)
N6 0.0449(13) 0.0252(10) 0.0544(14) 0.0077(9) 0.0006(10) -0.0013(9)
O6 0.0328(11) 0.0720(16) 0.130(2) 0.0399(16) 0.0178(13) -0.0114(11)
C7 0.0226(9) 0.0188(9) 0.0282(11) 0.0002(8) 0.0062(8) 0.0019(8)
O7 0.0209(6) 0.0238(7) 0.0229(7) 0.0011(6) 0.0055(5) -0.0006(5)
C8 0.0332(11) 0.0270(10) 0.0238(11) -0.0018(8) 0.0080(9) -0.0032(9)
C9 0.0293(11) 0.0282(11) 0.0272(11) -0.0016(8) 0.0015(9) -0.0068(9)
C10 0.0245(10) 0.0276(10) 0.0232(10) -0.0022(8) 0.0099(8) -0.0020(8)
C12 0.0260(11) 0.0321(11) 0.0423(13) 0.0028(10) 0.0132(10) -0.0033(9)
C13 0.0349(12) 0.0333(12) 0.0457(14) 0.0002(10) 0.0209(11) -0.0070(9)
C14 0.0408(12) 0.0213(10) 0.0369(13) -0.0016(9) 0.0191(10) -0.0032(9)
C15 0.0349(12) 0.0236(10) 0.0321(11) -0.0024(9) 0.0105(9) 0.0001(9)
C16 0.0270(10) 0.0218(10) 0.0342(12) -0.0039(8) 0.0088(9) -0.0038(8)
C20 0.0233(9) 0.0240(10) 0.0197(9) -0.0009(7) 0.0065(7) -0.0009(8)
C21 0.0261(10) 0.0294(11) 0.0465(14) 0.0101(10) 0.0180(10) 0.0055(9)
C22 0.0419(13) 0.0247(11) 0.0473(14) 0.0079(10) 0.0245(11) 0.0048(10)
C23 0.0347(12) 0.0264(11) 0.0453(14) -0.0006(10) 0.0212(10) -0.0077(9)
C24 0.0222(10) 0.0396(12) 0.0366(13) 0.0003(10) 0.0113(9) -0.0004(9)
C25 0.0245(9) 0.0277(10) 0.0248(10) 0.0018(8) 0.0069(8) 0.0047(8)
C30 0.0339(11) 0.0252(10) 0.0249(11) -0.0098(8) 0.0116(9) -0.0059(8)
C31 0.0326(11) 0.0323(11) 0.0320(12) -0.0088(9) 0.0109(9) -0.0035(9)
C32 0.0364(13) 0.0395(13) 0.0394(13) -0.0160(11) 0.0178(11) -0.0100(10)
C33 0.0497(14) 0.0316(12) 0.0433(13) -0.0133(10) 0.0253(12) -0.0163(11)
C34 0.0497(14) 0.0254(11) 0.0308(12) -0.0038(9) 0.0141(10) -0.0068(10)
C35 0.0359(12) 0.0269(10) 0.0260(11) -0.0058(8) 0.0096(9) -0.0053(9)
C11 0.0279(10) 0.0240(10) 0.0257(10) -0.0040(8) 0.0125(8) -0.0019(8)
C5B 0.038(5) 0.0243(13) 0.038(3) -0.0086(15) 0.009(3) 0.0097(19)
C6B 0.032(3) 0.024(3) 0.039(3) 0.000(2) 0.013(3) -0.008(2)
O8B 0.035(4) 0.024(2) 0.046(4) -0.002(2) 0.017(4) 0.001(3)
O9B 0.047(3) 0.030(2) 0.044(3) 0.0106(17) 0.015(2) 0.0019(17)
C40B 0.048(3) 0.035(3) 0.049(4) -0.006(3) 0.022(3) 0.006(3)
C5A 0.038(5) 0.0243(13) 0.038(3) -0.0086(15) 0.009(3) 0.0097(19)
C6A 0.021(3) 0.021(2) 0.044(5) 0.000(2) 0.011(3) -0.004(2)
O8A 0.0333(16) 0.0277(15) 0.0370(18) -0.0006(12) 0.0131(14) 0.0058(13)
O9A 0.054(2) 0.041(2) 0.053(3) 0.0138(19) 0.034(2) 0.0124(16)
C40A 0.044(3) 0.039(3) 0.045(3) 0.010(2) 0.023(2) 0.016(2)

loop_
_atom_type_symbol
_atom_type_description
_atom_type_scat_dispersion_real
_atom_type_scat_dispersion_imag
_atom_type_scat_source
C C 0.0181 0.0091 'International Tables Vol C Tables 4.2.6.8 and 6.1.1.4'
H H 0.0000 0.0000 'International Tables Vol C Tables 4.2.6.8 and 6.1.1.4'
N N 0.0311 0.0180 'International Tables Vol C Tables 4.2.6.8 and 6.1.1.4'
O O 0.0492 0.0322 'International Tables Vol C Tables 4.2.6.8 and 6.1.1.4'

loop_
_geom_angle_atom_site_label_1
_geom_angle_atom_site_label_2
_geom_angle_atom_site_label_3
_geom_angle
C10 O1 C1 114.19(16)
O1 C1 C2 108.90(16)
O1 C1 H1A 109.9
C2 C1 H1A 109.9
O1 C1 H1B 109.9
C2 C1 H1B 109.9
H1A C1 H1B 108.3
C1 C2 C3 112.49(17)
C1 C2 H2A 109.1
C3 C2 H2A 109.1
C1 C2 H2B 109.1
C3 C2 H2B 109.1
H2A C2 H2B 107.8
O7 C3 C9 112.36(17)
O7 C3 C4 103.82(16)
C9 C3 C4 111.97(18)
O7 C3 C2 108.43(16)
C9 C3 C2 109.30(17)
C4 C3 C2 110.84(17)
O5 N5 O6 125.1(3)
O5 N5 C13 117.4(3)
O6 N5 C13 117.5(2)
C5A C4 C3 122.9(3)
C5A C4 C5B 15.3(5)
C3 C4 C5B 107.7(4)
C5A C4 H4A 101.4
C3 C4 H4A 110.2
C5B C4 H4A 110.2
C5A C4 H4B 102.6
C3 C4 H4B 110.2
C5B C4 H4B 110.2
H4A C4 H4B 108.5
O4 N6 O3 124.4(2)
O4 N6 C15 118.4(2)
O3 N6 C15 117.2(2)
O7 C7 C20 111.65(16)
O7 C7 C8 107.42(16)
C20 C7 C8 110.00(17)
O7 C7 H7 109.2
C20 C7 H7 109.2
C8 C7 H7 109.2
C7 O7 C3 117.93(15)
C30 C8 C7 115.15(18)
C30 C8 H8A 108.5
C7 C8 H8A 108.5
C30 C8 H8B 108.5
C7 C8 H8B 108.5
H8A C8 H8B 107.5
C3 C9 H9A 109.5
C3 C9 H9B 109.5
H9A C9 H9B 109.5
C3 C9 H9C 109.5
H9A C9 H9C 109.5
H9B C9 H9C 109.5
O2 C10 O1 124.3(2)
O2 C10 C11 123.34(19)
O1 C10 C11 112.40(17)
C13 C12 C11 119.0(2)
C13 C12 H12 120.5
C11 C12 H12 120.5
C12 C13 C14 123.0(2)
C12 C13 N5 119.2(2)
C14 C13 N5 117.8(2)
C15 C14 C13 116.2(2)
C15 C14 H14 121.9
C13 C14 H14 121.9
C14 C15 C16 123.4(2)
C14 C15 N6 117.6(2)
C16 C15 N6 119.0(2)
C15 C16 C11 118.7(2)
C15 C16 H16 120.6
C11 C16 H16 120.6
C25 C20 C21 118.06(19)
C25 C20 C7 120.33(18)
C21 C20 C7 121.50(18)
C22 C21 C20 120.9(2)
C22 C21 H21 119.5
C20 C21 H21 119.5
C21 C22 C23 120.3(2)
C21 C22 H22 119.9
C23 C22 H22 119.9
C22 C23 C24 119.3(2)
C22 C23 H23 120.4
C24 C23 H23 120.4
C25 C24 C23 120.3(2)
C25 C24 H24 119.9
C23 C24 H24 119.9
C24 C25 C20 121.2(2)
C24 C25 H25 119.4
C20 C25 H25 119.4
C35 C30 C31 118.0(2)
C35 C30 C8 121.3(2)
C31 C30 C8 120.7(2)
C32 C31 C30 120.9(2)
C32 C31 H31 119.5
C30 C31 H31 119.5
C33 C32 C31 120.4(2)
C33 C32 H32 119.8
C31 C32 H32 119.8
C34 C33 C32 119.3(2)
C34 C33 H33 120.3
C32 C33 H33 120.3
C33 C34 C35 120.4(2)
C33 C34 H34 119.8
C35 C34 H34 119.8
C34 C35 C30 121.0(2)
C34 C35 H35 119.5
C30 C35 H35 119.5
C16 C11 C12 119.7(2)
C16 C11 C10 122.18(19)
C12 C11 C10 118.0(2)
C6B C5B C4 115.1(7)
C6B C5B H5C 108.5
C4 C5B H5C 108.5
C6B C5B H5D 108.5
C4 C5B H5D 108.5
H5C C5B H5D 107.5
O9B C6B O8B 123.6(7)
O9B C6B C5B 126.4(8)
O8B C6B C5B 110.0(7)
C6B O8B C40B 114.1(8)
C4 C5A C6A 111.4(6)
C4 C5A H5A 109.4
C6A C5A H5A 109.4
C4 C5A H5B 109.4
C6A C5A H5B 109.4
H5A C5A H5B 108.0
O9A C6A O8A 124.3(7)
O9A C6A C5A 125.9(8)
O8A C6A C5A 109.8(8)
C6A O8A C40A 113.3(5)
O8A C40A H40A 109.5
O8A C40A H40B 109.5
H40A C40A H40B 109.5
O8A C40A H40C 109.5
H40A C40A H40C 109.5
H40B C40A H40C 109.5

loop_
_geom_bond_atom_site_label_1
_geom_bond_atom_site_label_2
_geom_bond_distance
O1 C10 1.338(2)
O1 C1 1.456(2)
C1 C2 1.512(3)
C1 H1A 0.9900
C1 H1B 0.9900
O2 C10 1.202(3)
C2 C3 1.531(3)
C2 H2A 0.9900
C2 H2B 0.9900
C3 O7 1.465(2)
C3 C9 1.525(3)
C3 C4 1.529(3)
O3 N6 1.218(3)
N5 O5 1.220(4)
N5 O6 1.228(4)
N5 C13 1.470(3)
O4 N6 1.217(3)
C4 C5A 1.502(8)
C4 C5B 1.575(11)
C4 H4A 0.9900
C4 H4B 0.9900
N6 C15 1.471(3)
C7 O7 1.430(3)
C7 C20 1.509(3)
C7 C8 1.533(3)
C7 H7 1.0000
C8 C30 1.502(3)
C8 H8A 0.9900
C8 H8B 0.9900
C9 H9A 0.9800
C9 H9B 0.9800
C9 H9C 0.9800
C10 C11 1.488(3)
C12 C13 1.375(3)
C12 C11 1.390(3)
C12 H12 0.9500
C13 C14 1.381(4)
C14 C15 1.374(3)
C14 H14 0.9500
C15 C16 1.377(3)
C16 C11 1.386(3)
C16 H16 0.9500
C20 C25 1.388(3)
C20 C21 1.395(3)
C21 C22 1.382(3)
C21 H21 0.9500
C22 C23 1.385(3)
C22 H22 0.9500
C23 C24 1.386(3)
C23 H23 0.9500
C24 C25 1.379(3)
C24 H24 0.9500
C25 H25 0.9500
C30 C35 1.396(3)
C30 C31 1.396(3)
C31 C32 1.389(4)
C31 H31 0.9500
C32 C33 1.386(4)
C32 H32 0.9500
C33 C34 1.384(4)
C33 H33 0.9500
C34 C35 1.388(3)
C34 H34 0.9500
C35 H35 0.9500
C5B C6B 1.528(11)
C5B H5C 0.9900
C5B H5D 0.9900
C6B O9B 1.208(8)
C6B O8B 1.353(9)
O8B C40B 1.454(9)
C40B H40D 0.9800
C40B H40E 0.9800
C40B H40F 0.9800
C5A C6A 1.509(10)
C5A H5A 0.9900
C5A H5B 0.9900
C6A O9A 1.210(11)
C6A O8A 1.335(10)
O8A C40A 1.439(5)
C40A H40A 0.9800
C40A H40B 0.9800
C40A H40C 0.9800
